data_7150951
loop_
_publ_author_name
'Joannesse, Caroline'
'Simal, Carmen'
'Concell\'on, Carmen'
'Thomson, Jennifer E.'
'Campbell, Craig D.'
'Slawin, Alexandra M. Z.'
'Smith, Andrew D.'

_publ_section_title
;
 Amidine catalysed O- to C-carboxyl transfer of heterocyclic carbonate
 derivatives
;
_journal_issue 16
_journal_name_full 'Organic &amp; Biomolecular Chemistry'
_journal_page_first 2900
_journal_page_last 2907
_journal_paper_doi 10.1039/b805850d
_journal_volume 6
_journal_year 2008
_chemical_formula_moiety 'C28 H21 N O3'
_chemical_formula_sum 'C28 H21 N O3'
_chemical_formula_weight 419.46
_chemical_name_systematic
;
?
;
_space_group_IT_number 14
_symmetry_cell_setting monoclinic
_symmetry_space_group_name_Hall '-P 2yn'
_symmetry_space_group_name_H-M 'P 1 21/n 1'
_atom_sites_solution_hydrogens geom
_atom_sites_solution_primary direct
_atom_sites_solution_secondary difmap
_audit_creation_method SHELXL-97
_cell_angle_alpha 90.00
_cell_angle_beta 103.393(5)
_cell_angle_gamma 90.00
_cell_formula_units_Z 4
_cell_length_a 13.312(3)
_cell_length_b 8.6180(17)
_cell_length_c 19.427(4)
_cell_measurement_reflns_used 6084
_cell_measurement_temperature 93(2)
_cell_measurement_theta_max 28.5427
_cell_measurement_theta_min 1.5724
_cell_volume 2168.1(8)
_computing_cell_refinement 'CrystalClear (Rigaku Corp., 2004)'
_computing_data_collection 'CrystalClear (Rigaku Corp., 2004)'
_computing_data_reduction 'CrystalClear (Rigaku Corp., 2004)'
_computing_molecular_graphics 'Bruker SHELXTL'
_computing_publication_material 'Bruker SHELXTL'
_computing_structure_refinement 'SHELXL-97 (Sheldrick, 1997)'
_computing_structure_solution 'SHELXS-97 (Sheldrick, 1990)'
_diffrn_ambient_temperature 93(2)
_diffrn_measured_fraction_theta_full 0.999
_diffrn_measured_fraction_theta_max 0.998
_diffrn_measurement_device_type CCD
_diffrn_measurement_method '\w and \f scans'
_diffrn_radiation_monochromator confocal
_diffrn_radiation_source 'rotating anode'
_diffrn_radiation_type MoK\a
_diffrn_radiation_wavelength 0.71073
_diffrn_reflns_av_R_equivalents 0.0715
_diffrn_reflns_av_sigmaI/netI 0.0702
_diffrn_reflns_limit_h_max 16
_diffrn_reflns_limit_h_min -12
_diffrn_reflns_limit_k_max 7
_diffrn_reflns_limit_k_min -10
_diffrn_reflns_limit_l_max 23
_diffrn_reflns_limit_l_min -22
_diffrn_reflns_number 13730
_diffrn_reflns_theta_full 25.00
_diffrn_reflns_theta_max 25.35
_diffrn_reflns_theta_min 2.10
_exptl_absorpt_coefficient_mu 0.083
_exptl_absorpt_correction_T_max 1.0000
_exptl_absorpt_correction_T_min 0.9367
_exptl_absorpt_correction_type multi-scan
_exptl_absorpt_process_details 'Jacobson, R. (1998) Private communication'
_exptl_crystal_colour Colorless
_exptl_crystal_density_diffrn 1.285
_exptl_crystal_density_method 'not measured'
_exptl_crystal_description Prism
_exptl_crystal_F_000 880
_exptl_crystal_size_max 0.1000
_exptl_crystal_size_mid 0.0800
_exptl_crystal_size_min 0.0500
_refine_diff_density_max 0.228
_refine_diff_density_min -0.246
_refine_diff_density_rms 0.054
_refine_ls_extinction_method none
_refine_ls_goodness_of_fit_ref 1.056
_refine_ls_hydrogen_treatment constr
_refine_ls_matrix_type full
_refine_ls_number_parameters 290
_refine_ls_number_reflns 3960
_refine_ls_number_restraints 0
_refine_ls_restrained_S_all 1.056
_refine_ls_R_factor_all 0.0909
_refine_ls_R_factor_gt 0.0585
_refine_ls_shift/su_max 0.002
_refine_ls_shift/su_mean 0.000
_refine_ls_structure_factor_coef Fsqd
_refine_ls_weighting_details 'calc w=1/[\s^2^(Fo^2^)+(0.0646P)^2^+0.0000P] where P=(Fo^2^+2Fc^2^)/3'
_refine_ls_weighting_scheme calc
_refine_ls_wR_factor_gt 0.1332
_refine_ls_wR_factor_ref 0.1537
_reflns_number_gt 2745
_reflns_number_total 3960
_reflns_threshold_expression >2sigma(I)
_cod_data_source_file b805850d.txt
_cod_data_source_block 57
_cod_depositor_comments
;
The following automatic conversions were performed:
'_symmetry_cell_setting' value 'Monoclinic' changed to 'monoclinic'
according to '/home/saulius/struct/CIF-dictionaries/cif_core.dic'
dictionary named 'cif_core.dic' version 2.4.1 from 2010-06-29.

Automatic conversion script
Id: cif_fix_enum 1527 2010-12-29 10:47:43Z saulius 
;
_cod_original_sg_symbol_H-M P2(1)/n
_cod_database_code 7150951

loop_
_symmetry_equiv_pos_as_xyz
'x, y, z'
'-x+1/2, y+1/2, -z+1/2'
'-x, -y, -z'
'x-1/2, -y-1/2, z-1/2'

loop_
_atom_site_label
_atom_site_type_symbol
_atom_site_fract_x
_atom_site_fract_y
_atom_site_fract_z
_atom_site_U_iso_or_equiv
_atom_site_adp_type
_atom_site_occupancy
_atom_site_symmetry_multiplicity
_atom_site_calc_flag
_atom_site_refinement_flags
_atom_site_disorder_assembly
_atom_site_disorder_group
N1 N -0.14692(14) 0.1744(2) 0.24824(9) 0.0284(5) Uani 1 1 d . . .
C2 C -0.11496(17) 0.2717(3) 0.30430(12) 0.0300(5) Uani 1 1 d . . .
O2 O -0.12841(12) 0.41157(19) 0.30416(8) 0.0364(4) Uani 1 1 d . . .
C3 C -0.05772(16) 0.1735(3) 0.36845(11) 0.0265(5) Uani 1 1 d . . .
C4 C -0.06052(16) 0.0132(3) 0.33595(11) 0.0279(5) Uani 1 1 d . . .
C5 C -0.02059(17) -0.1263(3) 0.36531(12) 0.0312(6) Uani 1 1 d . . .
H5A H 0.0160 -0.1321 0.4134 0.037 Uiso 1 1 calc R . .
C6 C -0.03534(17) -0.2582(3) 0.32255(13) 0.0330(6) Uani 1 1 d . . .
H6A H -0.0089 -0.3553 0.3418 0.040 Uiso 1 1 calc R . .
C7 C -0.08804(18) -0.2489(3) 0.25255(13) 0.0344(6) Uani 1 1 d . . .
H7A H -0.0973 -0.3402 0.2244 0.041 Uiso 1 1 calc R . .
C8 C -0.12805(17) -0.1087(3) 0.22219(12) 0.0313(6) Uani 1 1 d . . .
H8A H -0.1637 -0.1025 0.1739 0.038 Uiso 1 1 calc R . .
C9 C -0.11351(16) 0.0208(3) 0.26545(12) 0.0284(5) Uani 1 1 d . . .
C10 C -0.20079(17) 0.2273(3) 0.17860(12) 0.0318(6) Uani 1 1 d . . .
H10A H -0.2312 0.3306 0.1831 0.038 Uiso 1 1 calc R . .
H10B H -0.2581 0.1548 0.1594 0.038 Uiso 1 1 calc R . .
C11 C -0.13163(17) 0.2384(3) 0.12705(12) 0.0300(5) Uani 1 1 d . . .
C12 C -0.04344(18) 0.3296(3) 0.14167(13) 0.0389(6) Uani 1 1 d . . .
H12A H -0.0246 0.3843 0.1852 0.047 Uiso 1 1 calc R . .
C13 C 0.01728(19) 0.3409(3) 0.09272(14) 0.0435(7) Uani 1 1 d . . .
H13A H 0.0774 0.4042 0.1028 0.052 Uiso 1 1 calc R . .
C14 C -0.0086(2) 0.2617(3) 0.02976(14) 0.0456(7) Uani 1 1 d . . .
H14A H 0.0335 0.2698 -0.0035 0.055 Uiso 1 1 calc R . .
C15 C -0.0954(2) 0.1708(4) 0.01521(14) 0.0528(8) Uani 1 1 d . . .
H15A H -0.1136 0.1150 -0.0281 0.063 Uiso 1 1 calc R . .
C16 C -0.1566(2) 0.1606(3) 0.06384(13) 0.0443(7) Uani 1 1 d . . .
H16A H -0.2172 0.0984 0.0531 0.053 Uiso 1 1 calc R . .
C17 C 0.05367(18) 0.2319(3) 0.38837(13) 0.0303(5) Uani 1 1 d . . .
O17 O 0.10429(12) 0.26230(19) 0.44582(9) 0.0377(4) Uani 1 1 d . . .
O18 O 0.08845(12) 0.2426(2) 0.32774(8) 0.0426(5) Uani 1 1 d . . .
C19 C 0.18931(18) 0.2995(3) 0.33179(12) 0.0360(6) Uani 1 1 d . . .
C20 C 0.2690(2) 0.1952(3) 0.33703(13) 0.0422(6) Uani 1 1 d . . .
H20A H 0.2582 0.0876 0.3431 0.051 Uiso 1 1 calc R . .
C21 C 0.3658(2) 0.2511(3) 0.33327(14) 0.0455(7) Uani 1 1 d . . .
H21A H 0.4214 0.1806 0.3359 0.055 Uiso 1 1 calc R . .
C22 C 0.38148(19) 0.4071(3) 0.32586(13) 0.0429(7) Uani 1 1 d . . .
H22A H 0.4479 0.4445 0.3238 0.051 Uiso 1 1 calc R . .
C23 C 0.30037(19) 0.5095(3) 0.32136(12) 0.0413(6) Uani 1 1 d . . .
H23A H 0.3111 0.6176 0.3165 0.050 Uiso 1 1 calc R . .
C24 C 0.20324(19) 0.4549(3) 0.32396(12) 0.0381(6) Uani 1 1 d . . .
H24A H 0.1471 0.5249 0.3203 0.046 Uiso 1 1 calc R . .
C25 C -0.11387(16) 0.1908(3) 0.42849(11) 0.0286(5) Uani 1 1 d . . .
C26 C -0.17309(18) 0.0707(3) 0.44595(12) 0.0350(6) Uani 1 1 d . . .
H26A H -0.1750 -0.0267 0.4228 0.042 Uiso 1 1 calc R . .
C27 C -0.22973(18) 0.0923(3) 0.49730(12) 0.0389(6) Uani 1 1 d . . .
H27A H -0.2702 0.0098 0.5089 0.047 Uiso 1 1 calc R . .
C28 C -0.22705(18) 0.2336(3) 0.53144(13) 0.0377(6) Uani 1 1 d . . .
H28A H -0.2657 0.2484 0.5664 0.045 Uiso 1 1 calc R . .
C29 C -0.16773(17) 0.3537(3) 0.51444(12) 0.0338(6) Uani 1 1 d . . .
H29A H -0.1654 0.4506 0.5380 0.041 Uiso 1 1 calc R . .
C30 C -0.11202(17) 0.3329(3) 0.46333(12) 0.0318(6) Uani 1 1 d . . .
H30A H -0.0721 0.4161 0.4518 0.038 Uiso 1 1 calc R . .

loop_
_atom_site_aniso_label
_atom_site_aniso_U_11
_atom_site_aniso_U_22
_atom_site_aniso_U_33
_atom_site_aniso_U_23
_atom_site_aniso_U_13
_atom_site_aniso_U_12
N1 0.0320(11) 0.0270(11) 0.0255(11) 0.0025(8) 0.0052(8) 0.0004(8)
C2 0.0308(13) 0.0297(15) 0.0304(13) -0.0005(11) 0.0088(10) -0.0014(10)
O2 0.0444(10) 0.0250(10) 0.0386(10) 0.0021(7) 0.0074(7) -0.0001(7)
C3 0.0259(13) 0.0263(13) 0.0253(12) -0.0003(10) 0.0016(9) 0.0000(9)
C4 0.0295(13) 0.0271(13) 0.0292(13) -0.0010(10) 0.0108(10) -0.0012(10)
C5 0.0311(14) 0.0300(14) 0.0326(13) 0.0016(11) 0.0076(10) -0.0012(10)
C6 0.0312(14) 0.0289(14) 0.0417(15) 0.0035(11) 0.0143(11) 0.0034(10)
C7 0.0404(15) 0.0266(14) 0.0413(15) -0.0053(11) 0.0198(11) -0.0034(11)
C8 0.0345(14) 0.0314(14) 0.0306(13) -0.0023(11) 0.0129(10) -0.0047(10)
C9 0.0299(13) 0.0255(13) 0.0324(13) 0.0006(10) 0.0121(9) -0.0011(10)
C10 0.0313(13) 0.0347(14) 0.0274(13) 0.0031(10) 0.0027(10) 0.0008(10)
C11 0.0319(13) 0.0286(14) 0.0287(13) 0.0014(10) 0.0054(10) 0.0005(10)
C12 0.0388(15) 0.0392(16) 0.0395(15) -0.0092(12) 0.0108(11) -0.0046(12)
C13 0.0352(15) 0.0479(18) 0.0499(17) -0.0016(13) 0.0149(12) -0.0082(12)
C14 0.0439(17) 0.0593(19) 0.0379(16) 0.0011(14) 0.0182(12) 0.0004(14)
C15 0.0592(19) 0.069(2) 0.0313(15) -0.0101(14) 0.0126(12) -0.0137(15)
C16 0.0443(16) 0.0575(19) 0.0303(14) -0.0024(13) 0.0072(11) -0.0153(13)
C17 0.0385(14) 0.0238(13) 0.0298(14) 0.0001(10) 0.0100(10) 0.0014(10)
O17 0.0365(10) 0.0467(11) 0.0288(10) -0.0027(8) 0.0055(7) -0.0053(8)
O18 0.0363(10) 0.0626(13) 0.0293(10) -0.0035(8) 0.0081(7) -0.0140(8)
C19 0.0322(14) 0.0486(17) 0.0284(14) -0.0026(12) 0.0094(10) -0.0061(12)
C20 0.0466(17) 0.0406(16) 0.0398(16) 0.0015(12) 0.0106(12) 0.0019(13)
C21 0.0359(16) 0.056(2) 0.0461(17) -0.0018(13) 0.0117(12) 0.0074(13)
C22 0.0344(15) 0.061(2) 0.0356(15) -0.0029(13) 0.0134(11) -0.0076(13)
C23 0.0457(16) 0.0424(17) 0.0377(15) 0.0002(12) 0.0132(11) -0.0086(13)
C24 0.0382(15) 0.0433(17) 0.0334(14) -0.0008(12) 0.0097(11) 0.0026(12)
C25 0.0267(13) 0.0297(13) 0.0274(13) 0.0006(10) 0.0019(9) 0.0018(10)
C26 0.0400(15) 0.0322(15) 0.0331(14) -0.0036(11) 0.0094(11) -0.0029(11)
C27 0.0396(15) 0.0433(16) 0.0351(15) -0.0014(12) 0.0116(11) -0.0066(12)
C28 0.0360(15) 0.0435(17) 0.0354(15) -0.0001(12) 0.0118(11) 0.0045(12)
C29 0.0360(14) 0.0329(14) 0.0299(14) -0.0039(11) 0.0022(10) 0.0078(11)
C30 0.0339(14) 0.0281(14) 0.0320(13) 0.0010(11) 0.0049(10) 0.0030(10)

loop_
_atom_type_symbol
_atom_type_description
_atom_type_scat_dispersion_real
_atom_type_scat_dispersion_imag
_atom_type_scat_source
C C 0.0033 0.0016 'International Tables Vol C Tables 4.2.6.8 and 6.1.1.4'
H H 0.0000 0.0000 'International Tables Vol C Tables 4.2.6.8 and 6.1.1.4'
N N 0.0061 0.0033 'International Tables Vol C Tables 4.2.6.8 and 6.1.1.4'
O O 0.0106 0.0060 'International Tables Vol C Tables 4.2.6.8 and 6.1.1.4'

loop_
_geom_angle_atom_site_label_1
_geom_angle_atom_site_label_2
_geom_angle_atom_site_label_3
_geom_angle
_geom_angle_site_symmetry_1
_geom_angle_site_symmetry_3
_geom_angle_publ_flag
C2 N1 C9 111.42(18) . . ?
C2 N1 C10 123.2(2) . . ?
C9 N1 C10 125.18(18) . . ?
O2 C2 N1 126.1(2) . . ?
O2 C2 C3 125.9(2) . . ?
N1 C2 C3 108.07(19) . . ?
C4 C3 C17 109.53(17) . . ?
C4 C3 C25 115.89(18) . . ?
C17 C3 C25 113.04(18) . . ?
C4 C3 C2 101.68(17) . . ?
C17 C3 C2 106.90(17) . . ?
C25 C3 C2 108.84(17) . . ?
C5 C4 C9 120.4(2) . . ?
C5 C4 C3 130.6(2) . . ?
C9 C4 C3 109.01(19) . . ?
C4 C5 C6 118.4(2) . . ?
C4 C5 H5A 120.8 . . ?
C6 C5 H5A 120.8 . . ?
C7 C6 C5 120.6(2) . . ?
C7 C6 H6A 119.7 . . ?
C5 C6 H6A 119.7 . . ?
C6 C7 C8 121.6(2) . . ?
C6 C7 H7A 119.2 . . ?
C8 C7 H7A 119.2 . . ?
C9 C8 C7 117.1(2) . . ?
C9 C8 H8A 121.4 . . ?
C7 C8 H8A 121.4 . . ?
C8 C9 C4 121.9(2) . . ?
C8 C9 N1 128.4(2) . . ?
C4 C9 N1 109.73(19) . . ?
N1 C10 C11 113.10(18) . . ?
N1 C10 H10A 109.0 . . ?
C11 C10 H10A 109.0 . . ?
N1 C10 H10B 109.0 . . ?
C11 C10 H10B 109.0 . . ?
H10A C10 H10B 107.8 . . ?
C16 C11 C12 118.6(2) . . ?
C16 C11 C10 120.2(2) . . ?
C12 C11 C10 121.1(2) . . ?
C11 C12 C13 120.0(2) . . ?
C11 C12 H12A 120.0 . . ?
C13 C12 H12A 120.0 . . ?
C14 C13 C12 120.7(2) . . ?
C14 C13 H13A 119.7 . . ?
C12 C13 H13A 119.7 . . ?
C15 C14 C13 119.6(2) . . ?
C15 C14 H14A 120.2 . . ?
C13 C14 H14A 120.2 . . ?
C14 C15 C16 119.8(2) . . ?
C14 C15 H15A 120.1 . . ?
C16 C15 H15A 120.1 . . ?
C11 C16 C15 121.4(2) . . ?
C11 C16 H16A 119.3 . . ?
C15 C16 H16A 119.3 . . ?
O17 C17 O18 124.2(2) . . ?
O17 C17 C3 127.9(2) . . ?
O18 C17 C3 107.88(19) . . ?
C17 O18 C19 118.88(18) . . ?
C24 C19 C20 121.8(2) . . ?
C24 C19 O18 119.0(2) . . ?
C20 C19 O18 118.9(2) . . ?
C19 C20 C21 118.5(3) . . ?
C19 C20 H20A 120.8 . . ?
C21 C20 H20A 120.8 . . ?
C22 C21 C20 120.6(2) . . ?
C22 C21 H21A 119.7 . . ?
C20 C21 H21A 119.7 . . ?
C21 C22 C23 119.8(2) . . ?
C21 C22 H22A 120.1 . . ?
C23 C22 H22A 120.1 . . ?
C22 C23 C24 120.1(3) . . ?
C22 C23 H23A 119.9 . . ?
C24 C23 H23A 119.9 . . ?
C19 C24 C23 119.2(2) . . ?
C19 C24 H24A 120.4 . . ?
C23 C24 H24A 120.4 . . ?
C26 C25 C30 118.8(2) . . ?
C26 C25 C3 121.2(2) . . ?
C30 C25 C3 119.8(2) . . ?
C25 C26 C27 120.4(2) . . ?
C25 C26 H26A 119.8 . . ?
C27 C26 H26A 119.8 . . ?
C28 C27 C26 120.1(2) . . ?
C28 C27 H27A 119.9 . . ?
C26 C27 H27A 119.9 . . ?
C27 C28 C29 119.7(2) . . ?
C27 C28 H28A 120.1 . . ?
C29 C28 H28A 120.1 . . ?
C30 C29 C28 120.3(2) . . ?
C30 C29 H29A 119.9 . . ?
C28 C29 H29A 119.9 . . ?
C29 C30 C25 120.6(2) . . ?
C29 C30 H30A 119.7 . . ?
C25 C30 H30A 119.7 . . ?

loop_
_geom_bond_atom_site_label_1
_geom_bond_atom_site_label_2
_geom_bond_distance
_geom_bond_site_symmetry_2
_geom_bond_publ_flag
N1 C2 1.362(3) . ?
N1 C9 1.412(3) . ?
N1 C10 1.450(3) . ?
C2 O2 1.218(3) . ?
C2 C3 1.553(3) . ?
C3 C4 1.516(3) . ?
C3 C17 1.528(3) . ?
C3 C25 1.531(3) . ?
C4 C5 1.383(3) . ?
C4 C9 1.389(3) . ?
C5 C6 1.395(3) . ?
C5 H5A 0.9500 . ?
C6 C7 1.381(3) . ?
C6 H6A 0.9500 . ?
C7 C8 1.394(3) . ?
C7 H7A 0.9500 . ?
C8 C9 1.383(3) . ?
C8 H8A 0.9500 . ?
C10 C11 1.512(3) . ?
C10 H10A 0.9900 . ?
C10 H10B 0.9900 . ?
C11 C16 1.371(3) . ?
C11 C12 1.386(3) . ?
C12 C13 1.387(3) . ?
C12 H12A 0.9500 . ?
C13 C14 1.373(4) . ?
C13 H13A 0.9500 . ?
C14 C15 1.371(4) . ?
C14 H14A 0.9500 . ?
C15 C16 1.386(3) . ?
C15 H15A 0.9500 . ?
C16 H16A 0.9500 . ?
C17 O17 1.192(3) . ?
C17 O18 1.365(3) . ?
O18 C19 1.414(3) . ?
C19 C24 1.366(4) . ?
C19 C20 1.375(4) . ?
C20 C21 1.394(4) . ?
C20 H20A 0.9500 . ?
C21 C22 1.374(4) . ?
C21 H21A 0.9500 . ?
C22 C23 1.381(4) . ?
C22 H22A 0.9500 . ?
C23 C24 1.388(3) . ?
C23 H23A 0.9500 . ?
C24 H24A 0.9500 . ?
C25 C26 1.390(3) . ?
C25 C30 1.397(3) . ?
C26 C27 1.395(3) . ?
C26 H26A 0.9500 . ?
C27 C28 1.384(3) . ?
C27 H27A 0.9500 . ?
C28 C29 1.387(3) . ?
C28 H28A 0.9500 . ?
C29 C30 1.382(3) . ?
C29 H29A 0.9500 . ?
C30 H30A 0.9500 . ?

loop_
_geom_torsion_atom_site_label_1
_geom_torsion_atom_site_label_2
_geom_torsion_atom_site_label_3
_geom_torsion_atom_site_label_4
_geom_torsion
_geom_torsion_site_symmetry_1
_geom_torsion_site_symmetry_2
_geom_torsion_site_symmetry_3
_geom_torsion_site_symmetry_4
_geom_torsion_publ_flag
C9 N1 C2 O2 176.6(2) . . . . ?
C10 N1 C2 O2 1.5(3) . . . . ?
C9 N1 C2 C3 -3.0(2) . . . . ?
C10 N1 C2 C3 -178.22(18) . . . . ?
O2 C2 C3 C4 -177.0(2) . . . . ?
N1 C2 C3 C4 2.7(2) . . . . ?
O2 C2 C3 C17 -62.2(3) . . . . ?
N1 C2 C3 C17 117.49(19) . . . . ?
O2 C2 C3 C25 60.2(3) . . . . ?
N1 C2 C3 C25 -120.11(19) . . . . ?
C17 C3 C4 C5 65.8(3) . . . . ?
C25 C3 C4 C5 -63.5(3) . . . . ?
C2 C3 C4 C5 178.7(2) . . . . ?
C17 C3 C4 C9 -114.29(19) . . . . ?
C25 C3 C4 C9 116.4(2) . . . . ?
C2 C3 C4 C9 -1.4(2) . . . . ?
C9 C4 C5 C6 -0.3(3) . . . . ?
C3 C4 C5 C6 179.6(2) . . . . ?
C4 C5 C6 C7 0.4(3) . . . . ?
C5 C6 C7 C8 0.1(3) . . . . ?
C6 C7 C8 C9 -0.6(3) . . . . ?
C7 C8 C9 C4 0.7(3) . . . . ?
C7 C8 C9 N1 -179.2(2) . . . . ?
C5 C4 C9 C8 -0.2(3) . . . . ?
C3 C4 C9 C8 179.83(19) . . . . ?
C5 C4 C9 N1 179.68(18) . . . . ?
C3 C4 C9 N1 -0.2(2) . . . . ?
C2 N1 C9 C8 -177.9(2) . . . . ?
C10 N1 C9 C8 -2.9(3) . . . . ?
C2 N1 C9 C4 2.1(2) . . . . ?
C10 N1 C9 C4 177.21(18) . . . . ?
C2 N1 C10 C11 101.3(2) . . . . ?
C9 N1 C10 C11 -73.3(3) . . . . ?
N1 C10 C11 C16 124.4(2) . . . . ?
N1 C10 C11 C12 -57.1(3) . . . . ?
C16 C11 C12 C13 0.2(4) . . . . ?
C10 C11 C12 C13 -178.4(2) . . . . ?
C11 C12 C13 C14 -0.5(4) . . . . ?
C12 C13 C14 C15 0.2(4) . . . . ?
C13 C14 C15 C16 0.4(4) . . . . ?
C12 C11 C16 C15 0.5(4) . . . . ?
C10 C11 C16 C15 179.0(2) . . . . ?
C14 C15 C16 C11 -0.8(4) . . . . ?
C4 C3 C17 O17 -117.1(3) . . . . ?
C25 C3 C17 O17 13.7(3) . . . . ?
C2 C3 C17 O17 133.4(2) . . . . ?
C4 C3 C17 O18 62.1(2) . . . . ?
C25 C3 C17 O18 -167.04(18) . . . . ?
C2 C3 C17 O18 -47.3(2) . . . . ?
O17 C17 O18 C19 -2.8(3) . . . . ?
C3 C17 O18 C19 177.91(19) . . . . ?
C17 O18 C19 C24 -90.8(3) . . . . ?
C17 O18 C19 C20 95.1(3) . . . . ?
C24 C19 C20 C21 -0.8(4) . . . . ?
O18 C19 C20 C21 173.1(2) . . . . ?
C19 C20 C21 C22 1.2(4) . . . . ?
C20 C21 C22 C23 -0.7(4) . . . . ?
C21 C22 C23 C24 -0.3(4) . . . . ?
C20 C19 C24 C23 -0.1(3) . . . . ?
O18 C19 C24 C23 -174.1(2) . . . . ?
C22 C23 C24 C19 0.7(4) . . . . ?
C4 C3 C25 C26 -7.0(3) . . . . ?
C17 C3 C25 C26 -134.6(2) . . . . ?
C2 C3 C25 C26 106.8(2) . . . . ?
C4 C3 C25 C30 177.60(19) . . . . ?
C17 C3 C25 C30 50.0(3) . . . . ?
C2 C3 C25 C30 -68.6(2) . . . . ?
C30 C25 C26 C27 0.1(3) . . . . ?
C3 C25 C26 C27 -175.3(2) . . . . ?
C25 C26 C27 C28 -0.2(4) . . . . ?
C26 C27 C28 C29 -0.1(4) . . . . ?
C27 C28 C29 C30 0.4(4) . . . . ?
C28 C29 C30 C25 -0.5(3) . . . . ?
C26 C25 C30 C29 0.2(3) . . . . ?
C3 C25 C30 C29 175.8(2) . . . . ?
